data_7021700
loop_
_publ_author_name
'Low, Jia En'
'Foelske-Schmitz, Annette'
'Krumeich, Frank'
'W\"orle, Michael'
'Baudouin, David'
'Rasc\'on, Fernando'
'Cop\'eret, Christophe'

_publ_section_title
;
 Narrowly dispersed silica supported osmium nanoparticles prepared by an
 organometallic approach: H2 and CO adsorption stoichiometry and
 hydrogenolysis catalytic activity.
;
_journal_issue 35
_journal_name_full 'Dalton transactions (Cambridge, England : 2003)'
_journal_page_first 12620
_journal_page_last 12625
_journal_paper_doi 10.1039/c3dt50980j
_journal_volume 42
_journal_year 2013
_chemical_formula_moiety 'C16 H20 Os'
_chemical_formula_sum 'C16 H20 Os'
_chemical_formula_weight 402.52
_chemical_name_systematic Osmium(0)(eta4-1,5-cyclooctadiene)(eta6-1,3,5,7-cyclooctatetraene)
_space_group_crystal_system monoclinic
_space_group_IT_number 14
_space_group_name_Hall '-P 2ybc'
_space_group_name_H-M_alt 'P 1 21/c 1'
_symmetry_space_group_name_Hall '-P 2ybc'
_symmetry_space_group_name_H-M 'P 1 21/c 1'
_atom_sites_solution_hydrogens mixed
_atom_sites_solution_primary direct
_audit_creation_date 2013-05-06
_audit_creation_method
;
  Olex2 1.2
  (compiled Apr  9 2013 14:10:59, GUI svn.r4458)
;
_cell_angle_alpha 90
_cell_angle_beta 115.750(4)
_cell_angle_gamma 90
_cell_formula_units_Z 4
_cell_length_a 12.293(2)
_cell_length_b 8.9556(16)
_cell_length_c 13.020(2)
_cell_measurement_reflns_used 7529
_cell_measurement_temperature 233(2)
_cell_measurement_theta_max 32.03
_cell_measurement_theta_min 2.93
_cell_volume 1291.0(4)
_computing_data_collection 'SMART V5.629, Bruker AXS, Inc., USA'
_computing_data_reduction 'SAINT v7.68A (Bruker, 2009)'
_computing_molecular_graphics
;
O. V. Dolomanov, L. J. Bourhis, R. J. Gildea, J. A. K. Howard and H. Puschmann,
OLEX2: a complete structure solution, refinement and analysis program.
J. Appl. Cryst. (2009). 42, 339-341.
and 
MERCURY 3.1, Cambridge Crystallographic Data Centre (CCDC), 2012
;
_computing_publication_material
;
O. V. Dolomanov, L. J. Bourhis, R. J. Gildea, J. A. K. Howard and H. Puschmann,
OLEX2: a complete structure solution, refinement and analysis program.
J. Appl. Cryst. (2009). 42, 339-341.
;
_computing_structure_refinement
;
SHELXL, G.M. Sheldrick, Acta Cryst.
(2008). A64, 112-122
;
_computing_structure_solution
;
SHELXS, G.M. Sheldrick, Acta Cryst.
(2008). A64, 112-122
;
_diffrn_ambient_temperature 233.15
_diffrn_detector 'CCD area detector'
_diffrn_detector_area_resol_mean 7.9
_diffrn_detector_type 'Bruker SMART CCD 1K area detector'
_diffrn_measured_fraction_theta_full 0.999
_diffrn_measured_fraction_theta_max 0.932
_diffrn_measurement_device 'three-circle diffractometer'
_diffrn_measurement_device_type 'Bruker SMART CCD 1K area detector'
_diffrn_measurement_method '\w scans'
_diffrn_radiation_monochromator graphite
_diffrn_radiation_probe x-ray
_diffrn_radiation_type MoK\a
_diffrn_radiation_wavelength 0.71073
_diffrn_radiation_xray_symbol K-L~3~
_diffrn_reflns_av_R_equivalents 0.0312
_diffrn_reflns_av_unetI/netI 0.0298
_diffrn_reflns_Laue_measured_fraction_full 0.999
_diffrn_reflns_Laue_measured_fraction_max 0.932
_diffrn_reflns_limit_h_max 19
_diffrn_reflns_limit_h_min -18
_diffrn_reflns_limit_k_max 13
_diffrn_reflns_limit_k_min -13
_diffrn_reflns_limit_l_max 19
_diffrn_reflns_limit_l_min -20
_diffrn_reflns_number 19522
_diffrn_reflns_point_group_measured_fraction_full 0.999
_diffrn_reflns_point_group_measured_fraction_max 0.932
_diffrn_reflns_theta_full 25.242
_diffrn_reflns_theta_max 33.969
_diffrn_reflns_theta_min 1.839
_diffrn_source 'sealed X-ray tube'
_diffrn_source_target Mo
_exptl_absorpt_coefficient_mu 9.851
_exptl_absorpt_correction_T_max 0.2156
_exptl_absorpt_correction_T_min 0.0950
_exptl_absorpt_correction_type multi-scan
_exptl_absorpt_process_details
;
SADABS-2008/1 (Bruker,2008) was used for absorption correction.
wR2(int) was 0.1543 before and 0.0368 after correction.
The Ratio of minimum to maximum transmission is 0.4406.
The \l/2 correction factor is 0.0015.
;
_exptl_crystal_colour orange
_exptl_crystal_colour_primary orange
_exptl_crystal_density_diffrn 2.071
_exptl_crystal_description prism
_exptl_crystal_F_000 768
_exptl_crystal_recrystallization_method 'crystallized from pentane'
_exptl_crystal_size_max 0.35
_exptl_crystal_size_mid 0.25
_exptl_crystal_size_min 0.14
_refine_diff_density_max 1.030
_refine_diff_density_min -1.376
_refine_diff_density_rms 0.170
_refine_ls_extinction_method none
_refine_ls_goodness_of_fit_ref 1.031
_refine_ls_hydrogen_treatment mixed
_refine_ls_matrix_type full
_refine_ls_number_parameters 208
_refine_ls_number_reflns 4897
_refine_ls_number_restraints 0
_refine_ls_restrained_S_all 1.031
_refine_ls_R_factor_all 0.0354
_refine_ls_R_factor_gt 0.0195
_refine_ls_shift/su_max 0.001
_refine_ls_shift/su_mean 0.000
_refine_ls_structure_factor_coef Fsqd
_refine_ls_weighting_details
;
 w=1/[\s^2^(Fo^2^)+(0.0188P)^2^]
 where P=(Fo^2^+2Fc^2^)/3
;
_refine_ls_weighting_scheme calc
_refine_ls_wR_factor_gt 0.0385
_refine_ls_wR_factor_ref 0.0424
_reflns_Friedel_coverage 0.000
_reflns_number_gt 3771
_reflns_number_total 4897
_reflns_threshold_expression 'I > 2\s(I)'
_cod_data_source_file c3dt50980j_2.txt
_cod_data_source_block cop20m5
_cod_original_cell_volume 1291.1(4)
_cod_database_code 7021700
_olex2_refinement_description
;
1. Fixed Uiso
 At 1.2 times of:
  All C(H) groups, All C(H,H) groups
2.a Secondary CH2 refined with riding coordinates:
 C7(H7A,H7B)
;
_shelx_estimated_absorpt_t_max 0.339
_shelx_estimated_absorpt_t_min 0.130
_shelx_space_group_comment
;
The symmetry employed for this shelxl refinement is uniquely defined
by the following loop, which should always be used as a source of
symmetry information in preference to the above space-group names.
They are only intended as comments.
;
_shelxl_version_number 2012-9

loop_
_space_group_symop_operation_xyz
'x, y, z'
'-x, y+1/2, -z+1/2'
'-x, -y, -z'
'x, -y-1/2, z-1/2'

loop_
_atom_site_label
_atom_site_type_symbol
_atom_site_fract_x
_atom_site_fract_y
_atom_site_fract_z
_atom_site_U_iso_or_equiv
_atom_site_adp_type
_atom_site_occupancy
_atom_site_site_symmetry_order
_atom_site_calc_flag
_atom_site_refinement_flags_posn
_atom_site_refinement_flags_adp
Os1 Os 0.26757(2) 0.08392(2) 0.24916(2) 0.02253(3) Uani 1 1 d . .
C1 C 0.2430(3) -0.1432(3) 0.1792(2) 0.0338(6) Uani 1 1 d . .
H1 H 0.305(3) -0.156(3) 0.148(3) 0.041 Uiso 1 1 d . U
C2 C 0.2998(3) -0.1513(3) 0.3007(2) 0.0317(5) Uani 1 1 d . .
H2 H 0.385(3) -0.174(3) 0.327(3) 0.038 Uiso 1 1 d . U
C3 C 0.2365(3) -0.2056(3) 0.3717(3) 0.0370(6) Uani 1 1 d . .
H3A H 0.294(3) -0.262(3) 0.441(3) 0.044 Uiso 1 1 d . U
H3B H 0.172(3) -0.279(3) 0.327(3) 0.044 Uiso 1 1 d . U
C4 C 0.1857(3) -0.0758(3) 0.4138(2) 0.0366(6) Uani 1 1 d . .
H4A H 0.116(3) -0.108(3) 0.420(3) 0.044 Uiso 1 1 d . U
H4B H 0.249(3) -0.044(3) 0.493(3) 0.044 Uiso 1 1 d . U
C5 C 0.1554(2) 0.0578(3) 0.3349(2) 0.0280(5) Uani 1 1 d . .
H5 H 0.144(3) 0.145(3) 0.372(3) 0.034 Uiso 1 1 d . U
C6 C 0.0832(2) 0.0465(3) 0.2131(2) 0.0288(5) Uani 1 1 d . .
H6 H 0.031(3) 0.134(3) 0.173(3) 0.035 Uiso 1 1 d . U
C7 C 0.0288(3) -0.1000(3) 0.1541(2) 0.0373(6) Uani 1 1 d . .
H7A H -0.0500 -0.0802 0.0902 0.045 Uiso 1 1 calc R U
H7B H 0.0158 -0.1656 0.2080 0.045 Uiso 1 1 calc R U
C8 C 0.1097(3) -0.1792(3) 0.1096(3) 0.0413(7) Uani 1 1 d . .
H8A H 0.087(3) -0.148(4) 0.034(3) 0.050 Uiso 1 1 d . U
H8B H 0.095(3) -0.279(4) 0.105(3) 0.050 Uiso 1 1 d . U
C9 C 0.3369(3) 0.4122(3) 0.3233(3) 0.0372(6) Uani 1 1 d . .
H9 H 0.336(3) 0.517(4) 0.317(3) 0.045 Uiso 1 1 d . U
C10 C 0.4286(3) 0.3385(3) 0.3998(3) 0.0383(6) Uani 1 1 d . .
H10 H 0.498(3) 0.397(3) 0.457(3) 0.046 Uiso 1 1 d . U
C11 C 0.4306(3) 0.1731(3) 0.3933(2) 0.0345(6) Uani 1 1 d . .
H11 H 0.460(3) 0.128(3) 0.460(3) 0.041 Uiso 1 1 d . U
C12 C 0.4660(3) 0.1066(3) 0.3127(3) 0.0391(7) Uani 1 1 d . .
H12 H 0.525(3) 0.029(4) 0.339(3) 0.047 Uiso 1 1 d . U
C13 C 0.4146(3) 0.1328(4) 0.1933(3) 0.0420(7) Uani 1 1 d . .
H13 H 0.450(3) 0.077(3) 0.157(3) 0.050 Uiso 1 1 d . U
C14 C 0.3078(3) 0.2026(3) 0.1139(3) 0.0402(7) Uani 1 1 d . .
H14 H 0.286(3) 0.175(4) 0.036(3) 0.048 Uiso 1 1 d . U
C15 C 0.2184(3) 0.2798(3) 0.1319(2) 0.0358(6) Uani 1 1 d . .
H15 H 0.146(3) 0.286(3) 0.065(3) 0.043 Uiso 1 1 d . U
C16 C 0.2316(3) 0.3253(3) 0.2417(2) 0.0324(5) Uani 1 1 d . .
H16 H 0.153(3) 0.346(3) 0.242(2) 0.039 Uiso 1 1 d . U

loop_
_atom_site_aniso_label
_atom_site_aniso_U_11
_atom_site_aniso_U_22
_atom_site_aniso_U_33
_atom_site_aniso_U_23
_atom_site_aniso_U_13
_atom_site_aniso_U_12
Os1 0.02209(5) 0.02232(4) 0.02329(5) -0.00155(4) 0.00998(3) -0.00087(4)
C1 0.0421(16) 0.0271(12) 0.0340(14) -0.0091(10) 0.0182(12) -0.0034(11)
C2 0.0310(14) 0.0233(12) 0.0401(15) -0.0037(10) 0.0148(12) 0.0015(10)
C3 0.0425(16) 0.0275(13) 0.0400(15) 0.0066(11) 0.0171(13) 0.0016(11)
C4 0.0458(17) 0.0345(13) 0.0356(14) 0.0028(11) 0.0233(13) -0.0022(12)
C5 0.0280(13) 0.0284(12) 0.0310(12) -0.0006(9) 0.0161(10) 0.0003(9)
C6 0.0228(12) 0.0296(12) 0.0316(12) -0.0008(9) 0.0098(10) -0.0020(9)
C7 0.0294(14) 0.0363(14) 0.0381(14) -0.0019(11) 0.0070(11) -0.0087(11)
C8 0.0476(18) 0.0362(15) 0.0341(15) -0.0091(12) 0.0123(13) -0.0099(13)
C9 0.0449(16) 0.0244(11) 0.0480(16) -0.0078(12) 0.0254(14) -0.0099(12)
C10 0.0412(17) 0.0332(14) 0.0380(15) -0.0070(11) 0.0150(13) -0.0111(12)
C11 0.0293(14) 0.0323(13) 0.0327(14) 0.0013(11) 0.0050(11) -0.0051(10)
C12 0.0223(13) 0.0318(14) 0.0602(19) -0.0020(12) 0.0151(13) -0.0009(10)
C13 0.0401(17) 0.0439(16) 0.057(2) -0.0094(14) 0.0349(16) -0.0087(13)
C14 0.0474(18) 0.0457(16) 0.0352(15) -0.0001(12) 0.0251(14) -0.0093(13)
C15 0.0337(14) 0.0353(14) 0.0357(14) 0.0103(11) 0.0128(11) -0.0019(11)
C16 0.0319(13) 0.0270(12) 0.0403(15) 0.0071(10) 0.0174(12) 0.0034(10)

loop_
_atom_type_symbol
_atom_type_description
_atom_type_scat_dispersion_real
_atom_type_scat_dispersion_imag
_atom_type_scat_source
C C 0.0033 0.0016 'International Tables Vol C Tables 4.2.6.8 and 6.1.1.4'
H H 0.0000 0.0000 'International Tables Vol C Tables 4.2.6.8 and 6.1.1.4'
Os Os -1.2165 7.6030 'International Tables Vol C Tables 4.2.6.8 and 6.1.1.4'

loop_
_geom_angle_atom_site_label_1
_geom_angle_atom_site_label_2
_geom_angle_atom_site_label_3
_geom_angle
C1 Os1 C11 126.62(11)
C1 Os1 C12 99.81(11)
C1 Os1 C13 91.80(11)
C1 Os1 C14 98.51(11)
C1 Os1 C15 119.82(11)
C1 Os1 C16 154.58(11)
C2 Os1 C1 37.94(11)
C2 Os1 C11 96.34(11)
C2 Os1 C12 87.16(11)
C2 Os1 C13 102.74(11)
C2 Os1 C14 127.65(11)
C2 Os1 C15 157.51(11)
C2 Os1 C16 164.36(10)
C5 Os1 C1 96.42(10)
C5 Os1 C2 78.85(10)
C5 Os1 C6 39.65(10)
C5 Os1 C11 98.59(11)
C5 Os1 C12 132.21(12)
C5 Os1 C13 167.92(11)
C5 Os1 C14 149.29(11)
C5 Os1 C15 113.60(10)
C5 Os1 C16 88.13(10)
C6 Os1 C1 79.70(11)
C6 Os1 C2 87.14(10)
C6 Os1 C11 136.67(11)
C6 Os1 C12 171.11(11)
C6 Os1 C13 151.63(11)
C6 Os1 C14 117.90(11)
C6 Os1 C15 91.53(10)
C6 Os1 C16 88.31(10)
C11 Os1 C12 37.60(11)
C11 Os1 C13 69.37(12)
C11 Os1 C14 93.78(11)
C11 Os1 C15 99.94(10)
C12 Os1 C13 36.92(12)
C12 Os1 C14 70.99(12)
C12 Os1 C15 96.34(11)
C13 Os1 C14 36.24(12)
C15 Os1 C13 69.19(12)
C15 Os1 C14 36.11(11)
C16 Os1 C11 76.92(10)
C16 Os1 C12 95.40(11)
C16 Os1 C13 88.22(11)
C16 Os1 C14 67.42(10)
C16 Os1 C15 37.56(9)
Os1 C1 H1 106.0(17)
C2 C1 Os1 70.98(13)
C2 C1 H1 110.3(18)
C2 C1 C8 122.1(3)
C8 C1 Os1 111.20(19)
C8 C1 H1 122.7(17)
Os1 C2 H2 109.6(18)
C1 C2 Os1 71.08(14)
C1 C2 H2 109.9(18)
C1 C2 C3 123.7(3)
C3 C2 Os1 114.84(18)
C3 C2 H2 118.1(18)
C2 C3 H3A 111.0(17)
C2 C3 H3B 110.2(17)
C2 C3 C4 111.8(2)
H3A C3 H3B 105(2)
C4 C3 H3A 107.3(17)
C4 C3 H3B 111.4(18)
C3 C4 H4A 108.9(18)
C3 C4 H4B 108.6(18)
H4A C4 H4B 109(2)
C5 C4 C3 112.0(2)
C5 C4 H4A 109.5(19)
C5 C4 H4B 108.6(17)
Os1 C5 H5 116.5(18)
C4 C5 Os1 114.67(18)
C4 C5 H5 110.3(18)
C6 C5 Os1 70.22(14)
C6 C5 C4 122.8(2)
C6 C5 H5 117.0(18)
Os1 C6 H6 111.8(18)
C5 C6 Os1 70.12(14)
C5 C6 H6 117.9(18)
C5 C6 C7 122.7(2)
C7 C6 Os1 116.06(18)
C7 C6 H6 111.5(18)
C6 C7 H7A 109.2
C6 C7 H7B 109.2
C6 C7 C8 112.1(2)
H7A C7 H7B 107.9
C8 C7 H7A 109.2
C8 C7 H7B 109.2
C1 C8 C7 112.7(2)
C1 C8 H8A 108(2)
C1 C8 H8B 112(2)
C7 C8 H8A 108(2)
C7 C8 H8B 110(2)
H8A C8 H8B 105(3)
C10 C9 H9 123(2)
C10 C9 C16 118.2(3)
C16 C9 H9 119(2)
C9 C10 H10 118.3(17)
C9 C10 C11 119.2(3)
C11 C10 H10 122.3(17)
Os1 C11 H11 120(2)
C10 C11 Os1 112.2(2)
C10 C11 H11 114.2(19)
C12 C11 Os1 71.33(16)
C12 C11 C10 118.4(3)
C12 C11 H11 114(2)
Os1 C12 H12 127(2)
C11 C12 Os1 71.07(16)
C11 C12 H12 117.8(19)
C13 C12 Os1 73.31(17)
C13 C12 C11 127.0(3)
C13 C12 H12 114.9(19)
Os1 C13 H13 133(2)
C12 C13 Os1 69.78(16)
C12 C13 H13 113(2)
C14 C13 Os1 72.74(17)
C14 C13 C12 134.7(3)
C14 C13 H13 111(2)
Os1 C14 H14 130(2)
C13 C14 Os1 71.02(16)
C13 C14 H14 114(2)
C15 C14 Os1 69.70(15)
C15 C14 C13 129.9(3)
C15 C14 H14 115(2)
Os1 C15 H15 123.6(18)
C14 C15 Os1 74.19(16)
C14 C15 H15 111.4(19)
C14 C15 C16 123.5(3)
C16 C15 Os1 70.09(15)
C16 C15 H15 124.6(19)
Os1 C16 H16 111.6(17)
C9 C16 Os1 112.7(2)
C9 C16 H16 116.6(17)
C15 C16 Os1 72.35(15)
C15 C16 C9 123.4(3)
C15 C16 H16 111.7(17)

loop_
_geom_bond_atom_site_label_1
_geom_bond_atom_site_label_2
_geom_bond_distance
Os1 C1 2.195(2)
Os1 C2 2.194(3)
Os1 C5 2.131(3)
Os1 C6 2.132(3)
Os1 C11 2.215(3)
Os1 C12 2.219(3)
Os1 C13 2.265(3)
Os1 C14 2.287(3)
Os1 C15 2.230(3)
Os1 C16 2.200(3)
C1 H1 1.02(3)
C1 C2 1.427(4)
C1 C8 1.523(4)
C2 H2 0.97(3)
C2 C3 1.523(4)
C3 H3A 1.01(3)
C3 H3B 1.00(3)
C3 C4 1.530(4)
C4 H4A 0.94(4)
C4 H4B 1.02(3)
C4 C5 1.515(3)
C5 H5 0.97(3)
C5 C6 1.446(4)
C6 H6 1.00(3)
C6 C7 1.520(3)
C7 H7A 0.9800
C7 H7B 0.9800
C7 C8 1.526(4)
C8 H8A 0.94(3)
C8 H8B 0.90(3)
C9 H9 0.94(3)
C9 C10 1.313(4)
C9 C16 1.489(4)
C10 H10 1.00(3)
C10 C11 1.484(4)
C11 H11 0.88(3)
C11 C12 1.429(4)
C12 H12 0.95(3)
C12 C13 1.420(5)
C13 H13 0.92(3)
C13 C14 1.416(5)
C14 H14 0.96(3)
C14 C15 1.401(4)
C15 H15 0.94(3)
C15 C16 1.426(4)
C16 H16 0.98(3)
